data_2241051
loop_
_publ_author_name
'Funwie, Neil L.'
'Cain, Amy N.'
'Fanning, Brian Z.'
'Hageman, Serena A.'
'Mullens, Malorie'
'Roberts, Travis K.'
'Turner, Daniel J.'
'Valdez, Cammi N.'
'Vaughan, Robert W.'
'Ermias, Henok G.'
'Silversides, Jon D.'
'Archibald, Stephen J.'
'Hubin, Timothy J.'
'Prior, Timothy J.'

_publ_section_title
;
 Crystal structure of
 dichlorido(4,11-dimethyl-1,4,8,11-tetraazabicyclo[6.6.2]hexadecane)iron(III)
 hexafluoridophosphate
;
_journal_coeditor_code ZL2640
_journal_issue 9
_journal_name_full 'Acta Crystallographica Section E'
_journal_page_first 1073
_journal_page_last 1076
_journal_paper_doi 10.1107/S2056989015015340
_journal_volume 71
_journal_year 2015
_chemical_formula_iupac '[Fe Cl2 (C14 H30 N4)] P F6'
_chemical_formula_moiety 'C14 H30 Cl2 Fe N4 +, P F6 -'
_chemical_formula_sum 'C14 H30 Cl2 F6 Fe N4 P'
_chemical_formula_weight 526.14
_chemical_name_systematic
;
Dichlorido(4,11-dimethyl-1,4,8,11-tetraazabicyclo[6.6.2]hexadecane)iron(III)
hexafluoridophosphate
;
_space_group_crystal_system orthorhombic
_space_group_IT_number 33
_space_group_name_Hall 'P 2c -2n'
_space_group_name_H-M_alt 'P n a 21'
_symmetry_space_group_name_Hall 'P 2c -2n'
_symmetry_space_group_name_H-M 'P n a 21'
_atom_sites_solution_hydrogens geom
_atom_sites_solution_primary direct
_atom_sites_solution_secondary difmap
_audit_creation_method SHELXL-2014/7
_cell_angle_alpha 90
_cell_angle_beta 90
_cell_angle_gamma 90
_cell_formula_units_Z 4
_cell_length_a 26.002(4)
_cell_length_b 8.5752(15)
_cell_length_c 9.3829(16)
_cell_measurement_reflns_used 8849
_cell_measurement_temperature 150(2)
_cell_measurement_theta_max 24.06
_cell_measurement_theta_min 1.65
_cell_volume 2092.1(6)
_computing_cell_refinement
;
X-AREA (Stoe & Cie, 2002)
;
_computing_data_collection
;
X-AREA (Stoe & Cie, 2002)
;
_computing_data_reduction
;
X-AREA (Stoe & Cie, 2002)
;
_computing_molecular_graphics
;
ORTEP3 for Windows (Farrugia, 2012)
;
_computing_publication_material
;
publCIF (Westrip, 2010)
;
_computing_structure_refinement
;
SHELXL-2014/7 (Sheldrick, 2015)
;
_computing_structure_solution
;
SHELXS97 (Sheldrick, 2008)
;
_diffrn_ambient_temperature 150(2)
_diffrn_detector_area_resol_mean 6.67
_diffrn_measured_fraction_theta_full 1.000
_diffrn_measured_fraction_theta_max 1.000
_diffrn_measurement_device_type 'Stoe IPDS2'
_diffrn_measurement_method \w-scans
_diffrn_radiation_type MoK\a
_diffrn_radiation_wavelength 0.71073
_diffrn_reflns_av_R_equivalents 0.1434
_diffrn_reflns_limit_h_max 32
_diffrn_reflns_limit_h_min -32
_diffrn_reflns_limit_k_max 8
_diffrn_reflns_limit_k_min -10
_diffrn_reflns_limit_l_max 11
_diffrn_reflns_limit_l_min -11
_diffrn_reflns_number 21858
_diffrn_reflns_theta_full 25.242
_diffrn_reflns_theta_max 26.142
_diffrn_reflns_theta_min 1.566
_exptl_absorpt_coefficient_mu 1.113
_exptl_absorpt_correction_type none
_exptl_crystal_colour orange
_exptl_crystal_density_diffrn 1.670
_exptl_crystal_description block
_exptl_crystal_F_000 1084
_exptl_crystal_size_max 0.120
_exptl_crystal_size_mid 0.090
_exptl_crystal_size_min 0.070
_refine_diff_density_max 0.391
_refine_diff_density_min -0.333
_refine_ls_abs_structure_details
;
 Refined as a two-component inversion twin
;
_refine_ls_abs_structure_Flack 0.03(5)
_refine_ls_extinction_method none
_refine_ls_goodness_of_fit_ref 0.835
_refine_ls_hydrogen_treatment constr
_refine_ls_matrix_type full
_refine_ls_number_parameters 254
_refine_ls_number_reflns 4186
_refine_ls_number_restraints 1
_refine_ls_restrained_S_all 0.835
_refine_ls_R_factor_all 0.0934
_refine_ls_R_factor_gt 0.0500
_refine_ls_shift/su_max 0.001
_refine_ls_shift/su_mean 0.000
_refine_ls_structure_factor_coef Fsqd
_refine_ls_weighting_details 'w=1/[\s^2^(Fo^2^)+(0.0378P)^2^] where P=(Fo^2^+2Fc^2^)/3'
_refine_ls_weighting_scheme calc
_refine_ls_wR_factor_gt 0.1011
_refine_ls_wR_factor_ref 0.1091
_reflns_number_gt 2249
_reflns_number_total 4186
_reflns_threshold_expression 'I > 2\s(I)'
_cod_data_source_file zl2640sup1.cf
_cod_data_source_block I
_cod_database_code 2241051
_shelx_space_group_comment
;
The symmetry employed for this shelxl refinement is uniquely defined
by the following loop, which should always be used as a source of
symmetry information in preference to the above space-group names.
They are only intended as comments.
;
_shelx_estimated_absorpt_t_min 0.878
_shelx_estimated_absorpt_t_max 0.926

loop_
_space_group_symop_operation_xyz
'x, y, z'
'-x, -y, z+1/2'
'-x+1/2, y+1/2, z+1/2'
'x+1/2, -y+1/2, z'

loop_
_atom_site_type_symbol
_atom_site_label
_atom_site_fract_x
_atom_site_fract_y
_atom_site_fract_z
_atom_site_U_iso_or_equiv
_atom_site_adp_type
_atom_site_calc_flag
_atom_site_occupancy
Fe Fe1 0.66232(4) 0.14982(13) 0.20386(14) 0.0394(3) Uani d 1
Cl Cl1 0.71279(10) 0.2523(4) 0.3803(3) 0.0471(6) Uani d 1
Cl Cl2 0.69285(9) -0.0987(3) 0.2182(3) 0.0493(6) Uani d 1
N N1 0.6182(3) 0.3664(9) 0.1775(7) 0.0479(19) Uani d 1
N N2 0.5950(3) 0.0889(10) 0.3401(7) 0.043(2) Uani d 1
N N3 0.6144(3) 0.0869(10) 0.0162(8) 0.042(2) Uani d 1
N N4 0.7148(3) 0.2294(12) 0.0366(8) 0.045(2) Uani d 1
C C1 0.5844(5) 0.3692(15) 0.3148(11) 0.058(3) Uani d 1
H H1A 0.6066 0.3876 0.3990 0.069 Uiso calc 1
H H1B 0.5593 0.4558 0.3087 0.069 Uiso calc 1
C C2 0.5569(4) 0.2208(13) 0.3320(11) 0.057(3) Uani d 1
H H2A 0.5335 0.2044 0.2502 0.069 Uiso calc 1
H H2B 0.5360 0.2236 0.4201 0.069 Uiso calc 1
C C3 0.5698(4) -0.0588(14) 0.2979(10) 0.056(3) Uani d 1
H H3A 0.5409 -0.0765 0.3645 0.067 Uiso calc 1
H H3B 0.5949 -0.1440 0.3138 0.067 Uiso calc 1
C C4 0.5490(4) -0.0768(14) 0.1479(10) 0.059(3) Uani d 1
H H4A 0.5320 -0.1799 0.1407 0.071 Uiso calc 1
H H4B 0.5222 0.0036 0.1328 0.071 Uiso calc 1
C C5 0.5867(4) -0.0642(13) 0.0324(11) 0.055(3) Uani d 1
H H5A 0.5689 -0.0866 -0.0585 0.066 Uiso calc 1
H H5B 0.6128 -0.1471 0.0463 0.066 Uiso calc 1
C C6 0.6538(4) 0.0671(13) -0.0993(10) 0.060(3) Uani d 1
H H6A 0.6364 0.0548 -0.1924 0.072 Uiso calc 1
H H6B 0.6743 -0.0283 -0.0810 0.072 Uiso calc 1
C C7 0.6900(5) 0.2105(14) -0.1046(11) 0.067(3) Uani d 1
H H7A 0.7166 0.1952 -0.1789 0.081 Uiso calc 1
H H7B 0.6701 0.3053 -0.1286 0.081 Uiso calc 1
C C8 0.7315(4) 0.4001(13) 0.0555(11) 0.059(3) Uani d 1
H H8A 0.7520 0.4078 0.1442 0.071 Uiso calc 1
H H8B 0.7545 0.4280 -0.0247 0.071 Uiso calc 1
C C9 0.6882(5) 0.5214(14) 0.0628(13) 0.073(4) Uani d 1
H H9A 0.7043 0.6258 0.0699 0.088 Uiso calc 1
H H9B 0.6693 0.5179 -0.0287 0.088 Uiso calc 1
C C10 0.6499(4) 0.5070(11) 0.1805(13) 0.067(3) Uani d 1
H H10A 0.6685 0.5103 0.2724 0.080 Uiso calc 1
H H10B 0.6269 0.5990 0.1773 0.080 Uiso calc 1
C C11 0.5873(5) 0.3684(14) 0.0505(12) 0.064(4) Uani d 1
H H11A 0.6044 0.4357 -0.0209 0.077 Uiso calc 1
H H11B 0.5537 0.4166 0.0735 0.077 Uiso calc 1
C C12 0.5775(5) 0.2089(12) -0.0168(11) 0.060(3) Uani d 1
H H12A 0.5430 0.1728 0.0135 0.072 Uiso calc 1
H H12B 0.5765 0.2222 -0.1216 0.072 Uiso calc 1
C C13 0.6132(4) 0.0676(13) 0.4876(9) 0.058(3) Uani d 1
H H13A 0.6302 0.1632 0.5200 0.087 Uiso calc 1
H H13B 0.5838 0.0450 0.5497 0.087 Uiso calc 1
H H13C 0.6376 -0.0194 0.4911 0.087 Uiso calc 1
C C14 0.7641(4) 0.1488(14) 0.0423(11) 0.058(3) Uani d 1
H H14A 0.7795 0.1633 0.1366 0.088 Uiso calc 1
H H14B 0.7588 0.0373 0.0246 0.088 Uiso calc 1
H H14C 0.7871 0.1917 -0.0306 0.088 Uiso calc 1
P P1 0.58082(9) 0.6220(4) 0.6714(2) 0.0514(7) Uani d 1
F F1 0.5510(2) 0.7847(7) 0.6576(6) 0.0737(19) Uani d 1
F F2 0.5482(3) 0.5900(10) 0.8133(7) 0.097(3) Uani d 1
F F3 0.6235(3) 0.7031(11) 0.7626(8) 0.117(3) Uani d 1
F F4 0.6122(2) 0.6531(8) 0.5300(6) 0.0635(17) Uani d 1
F F5 0.5377(3) 0.5381(11) 0.5818(8) 0.094(3) Uani d 1
F F6 0.6097(3) 0.4592(7) 0.6862(8) 0.094(2) Uani d 1

loop_
_atom_site_aniso_label
_atom_site_aniso_U_11
_atom_site_aniso_U_22
_atom_site_aniso_U_33
_atom_site_aniso_U_12
_atom_site_aniso_U_13
_atom_site_aniso_U_23
Fe1 0.0415(6) 0.0379(6) 0.0388(6) 0.0011(6) -0.0025(7) -0.0031(8)
Cl1 0.0505(14) 0.0455(15) 0.0452(12) -0.0004(14) -0.0107(12) -0.0074(12)
Cl2 0.0602(13) 0.0356(11) 0.0522(13) 0.0070(10) -0.0035(13) 0.0016(13)
N1 0.053(4) 0.054(5) 0.036(5) 0.008(4) 0.005(4) 0.003(4)
N2 0.048(5) 0.045(5) 0.037(4) 0.002(4) -0.002(4) 0.003(4)
N3 0.039(5) 0.045(5) 0.042(4) -0.006(4) -0.009(4) -0.004(4)
N4 0.041(5) 0.048(6) 0.047(4) -0.001(5) -0.002(4) -0.009(4)
C1 0.066(8) 0.055(9) 0.052(6) -0.002(7) 0.001(5) -0.006(6)
C2 0.054(7) 0.059(8) 0.058(7) 0.005(6) 0.024(5) 0.011(6)
C3 0.061(8) 0.056(8) 0.049(6) -0.022(6) 0.012(5) -0.002(5)
C4 0.067(7) 0.052(7) 0.058(6) -0.012(6) -0.004(6) -0.002(5)
C5 0.059(7) 0.055(8) 0.051(6) -0.007(6) 0.002(6) -0.008(5)
C6 0.072(8) 0.067(8) 0.040(5) -0.008(6) -0.009(5) 0.000(5)
C7 0.086(8) 0.070(8) 0.046(6) -0.011(6) 0.007(6) 0.004(6)
C8 0.076(8) 0.044(7) 0.058(6) 0.003(6) 0.007(5) 0.006(5)
C9 0.086(9) 0.047(7) 0.086(8) 0.002(7) 0.032(7) 0.002(6)
C10 0.092(8) 0.030(5) 0.079(9) -0.005(5) 0.005(8) 0.007(6)
C11 0.067(9) 0.052(9) 0.073(7) 0.025(7) -0.008(6) 0.003(6)
C12 0.068(7) 0.053(8) 0.059(6) -0.004(6) -0.022(6) 0.004(6)
C13 0.071(8) 0.068(8) 0.035(5) -0.021(6) 0.007(5) 0.014(5)
C14 0.053(7) 0.059(8) 0.064(6) 0.010(6) 0.013(5) -0.003(6)
P1 0.0442(14) 0.0654(18) 0.0445(16) 0.0126(13) 0.0024(11) 0.0086(13)
F1 0.069(4) 0.063(4) 0.090(5) 0.024(3) 0.029(3) 0.022(3)
F2 0.123(7) 0.094(6) 0.075(4) 0.050(5) 0.058(4) 0.038(4)
F3 0.073(5) 0.171(9) 0.107(5) 0.025(5) -0.027(4) -0.090(5)
F4 0.060(4) 0.077(5) 0.054(3) 0.004(3) 0.012(3) 0.000(3)
F5 0.054(4) 0.131(8) 0.097(5) -0.021(5) 0.017(4) -0.032(5)
F6 0.123(5) 0.081(5) 0.079(4) 0.046(4) 0.038(5) 0.019(4)

loop_
_atom_type_symbol
_atom_type_description
_atom_type_scat_dispersion_real
_atom_type_scat_dispersion_imag
_atom_type_scat_source
C C 0.0033 0.0016 'International Tables Vol C Tables 4.2.6.8 and 6.1.1.4'
H H 0.0000 0.0000 'International Tables Vol C Tables 4.2.6.8 and 6.1.1.4'
Cl Cl 0.1484 0.1585 'International Tables Vol C Tables 4.2.6.8 and 6.1.1.4'
F F 0.0171 0.0103 'International Tables Vol C Tables 4.2.6.8 and 6.1.1.4'
Fe Fe 0.3463 0.8444 'International Tables Vol C Tables 4.2.6.8 and 6.1.1.4'
N N 0.0061 0.0033 'International Tables Vol C Tables 4.2.6.8 and 6.1.1.4'
P P 0.1023 0.0942 'International Tables Vol C Tables 4.2.6.8 and 6.1.1.4'

loop_
_geom_angle_atom_site_label_1
_geom_angle_atom_site_label_2
_geom_angle_atom_site_label_3
_geom_angle
N4 Fe1 N1 88.9(3)
N4 Fe1 N3 81.8(3)
N1 Fe1 N3 79.8(3)
N4 Fe1 N2 166.8(3)
N1 Fe1 N2 81.5(3)
N3 Fe1 N2 87.6(3)
N4 Fe1 Cl2 96.7(3)
N1 Fe1 Cl2 168.3(2)
N3 Fe1 Cl2 90.9(2)
N2 Fe1 Cl2 91.2(2)
N4 Fe1 Cl1 92.4(2)
N1 Fe1 Cl1 93.2(2)
N3 Fe1 Cl1 171.0(2)
N2 Fe1 Cl1 97.2(2)
Cl2 Fe1 Cl1 96.70(11)
C11 N1 C10 108.8(9)
C11 N1 C1 111.8(7)
C10 N1 C1 106.8(8)
C11 N1 Fe1 113.3(6)
C10 N1 Fe1 113.6(6)
C1 N1 Fe1 102.3(6)
C13 N2 C3 106.7(8)
C13 N2 C2 110.6(8)
C3 N2 C2 109.7(8)
C13 N2 Fe1 108.4(6)
C3 N2 Fe1 113.3(6)
C2 N2 Fe1 108.2(6)
C12 N3 C5 109.2(8)
C12 N3 C6 112.3(8)
C5 N3 C6 107.7(8)
C12 N3 Fe1 111.4(6)
C5 N3 Fe1 113.6(6)
C6 N3 Fe1 102.5(5)
C14 N4 C7 111.3(8)
C14 N4 C8 101.4(8)
C7 N4 C8 109.3(8)
C14 N4 Fe1 112.0(6)
C7 N4 Fe1 109.7(6)
C8 N4 Fe1 113.0(6)
C2 C1 N1 110.6(9)
C2 C1 H1A 109.5
N1 C1 H1A 109.5
C2 C1 H1B 109.5
N1 C1 H1B 109.5
H1A C1 H1B 108.1
C1 C2 N2 109.6(9)
C1 C2 H2A 109.8
N2 C2 H2A 109.8
C1 C2 H2B 109.8
N2 C2 H2B 109.8
H2A C2 H2B 108.2
N2 C3 C4 119.6(9)
N2 C3 H3A 107.4
C4 C3 H3A 107.4
N2 C3 H3B 107.4
C4 C3 H3B 107.4
H3A C3 H3B 107.0
C5 C4 C3 116.1(9)
C5 C4 H4A 108.3
C3 C4 H4A 108.3
C5 C4 H4B 108.3
C3 C4 H4B 108.3
H4A C4 H4B 107.4
C4 C5 N3 117.6(9)
C4 C5 H5A 107.9
N3 C5 H5A 107.9
C4 C5 H5B 107.9
N3 C5 H5B 107.9
H5A C5 H5B 107.2
N3 C6 C7 110.3(9)
N3 C6 H6A 109.6
C7 C6 H6A 109.6
N3 C6 H6B 109.6
C7 C6 H6B 109.6
H6A C6 H6B 108.1
N4 C7 C6 108.8(8)
N4 C7 H7A 109.9
C6 C7 H7A 109.9
N4 C7 H7B 109.9
C6 C7 H7B 109.9
H7A C7 H7B 108.3
C9 C8 N4 116.3(9)
C9 C8 H8A 108.2
N4 C8 H8A 108.2
C9 C8 H8B 108.2
N4 C8 H8B 108.2
H8A C8 H8B 107.4
C10 C9 C8 117.9(10)
C10 C9 H9A 107.8
C8 C9 H9A 107.8
C10 C9 H9B 107.8
C8 C9 H9B 107.8
H9A C9 H9B 107.2
N1 C10 C9 115.5(9)
N1 C10 H10A 108.4
C9 C10 H10A 108.4
N1 C10 H10B 108.4
C9 C10 H10B 108.4
H10A C10 H10B 107.5
N1 C11 C12 115.2(9)
N1 C11 H11A 108.5
C12 C11 H11A 108.5
N1 C11 H11B 108.5
C12 C11 H11B 108.5
H11A C11 H11B 107.5
N3 C12 C11 116.5(9)
N3 C12 H12A 108.2
C11 C12 H12A 108.2
N3 C12 H12B 108.2
C11 C12 H12B 108.2
H12A C12 H12B 107.3
N2 C13 H13A 109.5
N2 C13 H13B 109.5
H13A C13 H13B 109.5
N2 C13 H13C 109.5
H13A C13 H13C 109.5
H13B C13 H13C 109.5
N4 C14 H14A 109.5
N4 C14 H14B 109.5
H14A C14 H14B 109.5
N4 C14 H14C 109.5
H14A C14 H14C 109.5
H14B C14 H14C 109.5
F3 P1 F5 179.0(5)
F3 P1 F4 91.0(4)
F5 P1 F4 89.8(3)
F3 P1 F6 90.5(5)
F5 P1 F6 88.9(5)
F4 P1 F6 88.7(4)
F3 P1 F1 90.0(4)
F5 P1 F1 90.6(4)
F4 P1 F1 92.0(3)
F6 P1 F1 179.2(4)
F3 P1 F2 89.8(5)
F5 P1 F2 89.4(4)
F4 P1 F2 179.2(4)
F6 P1 F2 91.5(4)
F1 P1 F2 87.8(3)

loop_
_geom_bond_atom_site_label_1
_geom_bond_atom_site_label_2
_geom_bond_distance
Fe1 N4 2.188(8)
Fe1 N1 2.197(7)
Fe1 N3 2.223(7)
Fe1 N2 2.229(8)
Fe1 Cl2 2.278(3)
Fe1 Cl1 2.288(3)
N1 C11 1.437(13)
N1 C10 1.461(11)
N1 C1 1.559(12)
N2 C13 1.473(12)
N2 C3 1.480(14)
N2 C2 1.506(13)
N3 C12 1.453(13)
N3 C5 1.490(13)
N3 C6 1.501(12)
N4 C14 1.458(12)
N4 C7 1.482(13)
N4 C8 1.538(15)
C1 C2 1.469(16)
C1 H1A 0.9900
C1 H1B 0.9900
C2 H2A 0.9900
C2 H2B 0.9900
C3 C4 1.516(13)
C3 H3A 0.9900
C3 H3B 0.9900
C4 C5 1.467(14)
C4 H4A 0.9900
C4 H4B 0.9900
C5 H5A 0.9900
C5 H5B 0.9900
C6 C7 1.549(14)
C6 H6A 0.9900
C6 H6B 0.9900
C7 H7A 0.9900
C7 H7B 0.9900
C8 C9 1.534(15)
C8 H8A 0.9900
C8 H8B 0.9900
C9 C10 1.493(15)
C9 H9A 0.9900
C9 H9B 0.9900
C10 H10A 0.9900
C10 H10B 0.9900
C11 C12 1.528(15)
C11 H11A 0.9900
C11 H11B 0.9900
C12 H12A 0.9900
C12 H12B 0.9900
C13 H13A 0.9800
C13 H13B 0.9800
C13 H13C 0.9800
C14 H14A 0.9800
C14 H14B 0.9800
C14 H14C 0.9800
P1 F3 1.564(7)
P1 F5 1.575(8)
P1 F4 1.580(6)
P1 F6 1.591(6)
P1 F1 1.601(6)
P1 F2 1.602(7)

loop_
_geom_hbond_atom_site_label_D
_geom_hbond_atom_site_label_H
_geom_hbond_atom_site_label_A
_geom_hbond_site_symmetry_A
_geom_hbond_distance_DH
_geom_hbond_distance_HA
_geom_hbond_distance_DA
_geom_hbond_angle_DHA
C1 H1A F4 . 0.99 2.59 3.244(13) 123.5
C2 H2A F1 2_664 0.99 2.36 3.249(12) 148.3
C3 H3B Cl2 . 0.99 2.73 3.304(11) 117.4
C5 H5B Cl2 . 0.99 2.67 3.277(11) 120.1
C6 H6B Cl2 . 0.99 2.91 3.453(10) 115.3
C8 H8A Cl1 . 0.99 2.78 3.337(10) 116.1
C8 H8B Cl2 3_654 0.99 2.78 3.726(11) 159.4
C9 H9A Cl2 1_565 0.99 2.76 3.571(12) 139.7
C10 H10A Cl1 . 0.99 2.69 3.311(11) 121.0
C11 H11A F2 1_554 0.99 2.51 3.097(13) 117.7
C11 H11B F5 2_664 0.99 2.41 3.360(15) 160.8
C13 H13A Cl1 . 0.98 2.63 3.198(10) 117.2
C13 H13B F1 1_545 0.98 2.59 3.323(11) 131.2
C14 H14A Cl1 . 0.98 2.97 3.554(10) 119.2
C14 H14B Cl1 3_644 0.98 2.89 3.772(11) 150.3
C14 H14B Cl2 . 0.98 2.76 3.265(11) 112.9

loop_
_geom_torsion_atom_site_label_1
_geom_torsion_atom_site_label_2
_geom_torsion_atom_site_label_3
_geom_torsion_atom_site_label_4
_geom_torsion
C11 N1 C1 C2 69.7(11)
C10 N1 C1 C2 -171.5(9)
Fe1 N1 C1 C2 -51.9(10)
N1 C1 C2 N2 58.7(11)
C13 N2 C2 C1 85.8(10)
C3 N2 C2 C1 -156.8(8)
Fe1 N2 C2 C1 -32.7(9)
C13 N2 C3 C4 -177.2(10)
C2 N2 C3 C4 63.0(12)
Fe1 N2 C3 C4 -58.0(12)
N2 C3 C4 C5 61.0(15)
C3 C4 C5 N3 -62.3(14)
C12 N3 C5 C4 -62.7(11)
C6 N3 C5 C4 175.1(9)
Fe1 N3 C5 C4 62.3(11)
C12 N3 C6 C7 69.2(10)
C5 N3 C6 C7 -170.6(8)
Fe1 N3 C6 C7 -50.5(9)
C14 N4 C7 C6 92.6(11)
C8 N4 C7 C6 -156.2(9)
Fe1 N4 C7 C6 -31.9(11)
N3 C6 C7 N4 57.8(11)
C14 N4 C8 C9 -176.9(9)
C7 N4 C8 C9 65.5(11)
Fe1 N4 C8 C9 -56.9(10)
N4 C8 C9 C10 60.6(14)
C11 N1 C10 C9 -63.7(11)
C1 N1 C10 C9 175.6(9)
Fe1 N1 C10 C9 63.5(11)
C8 C9 C10 N1 -64.2(14)
C10 N1 C11 C12 145.2(10)
C1 N1 C11 C12 -97.1(11)
Fe1 N1 C11 C12 17.9(12)
C5 N3 C12 C11 142.4(10)
C6 N3 C12 C11 -98.1(11)
Fe1 N3 C12 C11 16.2(12)
N1 C11 C12 N3 -23.2(15)

_cod_database_fobs_code 2241051
